data_7056762
loop_
_publ_author_name
'Yan, Zhi Shuo'
'Long, Ji Ying'
'Gong, Yun'
'Hua Lin, Jian'

_publ_section_title
;
 Three in situ-synthesized novel inorganic--organic hybrid materials based
 on metal (M = Bi, Pb) iodide and organoamine using one-pot reactions:
 structures, band gaps and optoelectronic properties
;
_journal_issue 1
_journal_name_full 'New Journal of Chemistry'
_journal_page_first 699
_journal_paper_doi 10.1039/C7NJ02815F
_journal_volume 42
_journal_year 2018
_chemical_formula_sum 'C18 H28 Bi2 I9 N5'
_chemical_formula_weight 1874.51
_space_group_IT_number 62
_space_group_name_Hall '-P 2ac 2n'
_space_group_name_H-M_alt 'P n m a'
_symmetry_cell_setting orthorhombic
_symmetry_space_group_name_Hall '-P 2ac 2n'
_symmetry_space_group_name_H-M 'P n m a'
_atom_sites_solution_hydrogens geom
_atom_sites_solution_primary direct
_atom_sites_solution_secondary difmap
_audit_creation_method SHELXL-97
_audit_update_record
;
2016-12-28 deposited with the CCDC.
2017-11-29 downloaded from the CCDC.
;
_cell_angle_alpha 90.00
_cell_angle_beta 90.00
_cell_angle_gamma 90.00
_cell_formula_units_Z 4
_cell_length_a 16.7661(15)
_cell_length_b 22.860(2)
_cell_length_c 11.4060(11)
_cell_measurement_reflns_used 3950
_cell_measurement_temperature 298(2)
_cell_measurement_theta_max 26.810
_cell_measurement_theta_min 2.316
_cell_volume 4371.6(7)
_computing_cell_refinement 'Bruker SMART'
_computing_data_collection 'Bruker SMART'
_computing_data_reduction 'Bruker SAINT'
_computing_molecular_graphics 'Bruker SHELXTL'
_computing_publication_material 'Bruker SHELXTL'
_computing_structure_refinement 'SHELXL-97 (Sheldrick, 1997)'
_computing_structure_solution 'SHELXS-97 (Sheldrick, 1990)'
_diffrn_ambient_temperature 298(2)
_diffrn_measured_fraction_theta_full 0.997
_diffrn_measured_fraction_theta_max 0.997
_diffrn_measurement_device_type 'CCD area detector'
_diffrn_measurement_method 'phi and omega scans'
_diffrn_radiation_monochromator graphite
_diffrn_radiation_source 'fine-focus sealed tube'
_diffrn_radiation_type MoK\a
_diffrn_radiation_wavelength 0.71073
_diffrn_reflns_av_R_equivalents 0.0000
_diffrn_reflns_av_sigmaI/netI 0.1549
_diffrn_reflns_limit_h_max 19
_diffrn_reflns_limit_h_min 0
_diffrn_reflns_limit_k_max 27
_diffrn_reflns_limit_k_min 0
_diffrn_reflns_limit_l_max 13
_diffrn_reflns_limit_l_min 0
_diffrn_reflns_number 3950
_diffrn_reflns_theta_full 25.01
_diffrn_reflns_theta_max 25.01
_diffrn_reflns_theta_min 2.34
_exptl_absorpt_coefficient_mu 14.410
_exptl_absorpt_correction_T_max 0.202
_exptl_absorpt_correction_T_min 0.008
_exptl_absorpt_correction_type multi-scan
_exptl_absorpt_process_details 'SADABS (Sheldrick, 1996)'
_exptl_crystal_colour colorless
_exptl_crystal_density_diffrn 2.848
_exptl_crystal_density_method 'not measured'
_exptl_crystal_description needle
_exptl_crystal_F_000 3256
_exptl_crystal_size_max 0.48
_exptl_crystal_size_mid 0.31
_exptl_crystal_size_min 0.11
_refine_diff_density_max 3.747
_refine_diff_density_min -4.736
_refine_diff_density_rms 0.580
_refine_ls_extinction_method none
_refine_ls_goodness_of_fit_ref 1.025
_refine_ls_hydrogen_treatment mixed
_refine_ls_matrix_type full
_refine_ls_number_parameters 164
_refine_ls_number_reflns 3950
_refine_ls_number_restraints 0
_refine_ls_restrained_S_all 1.025
_refine_ls_R_factor_all 0.2059
_refine_ls_R_factor_gt 0.0859
_refine_ls_shift/su_max 0.001
_refine_ls_shift/su_mean 0.000
_refine_ls_structure_factor_coef Fsqd
_refine_ls_weighting_details 'calc w=1/[\s^2^(Fo^2^)+(0.1426P)^2^+0.0000P] where P=(Fo^2^+2Fc^2^)/3'
_refine_ls_weighting_scheme calc
_refine_ls_wR_factor_gt 0.2283
_refine_ls_wR_factor_ref 0.2904
_reflns_number_gt 1754
_reflns_number_total 3950
_reflns_threshold_expression >2sigma(I)
_cod_data_source_file c7nj02815f2.cif
_cod_data_source_block 151024g
_cod_depositor_comments 'Adding full bibliography for 7056762--7056764.cif.'
_cod_original_cell_volume 4371.7(7)
_cod_original_sg_symbol_H-M Pnma
_cod_database_code 7056762

loop_
_symmetry_equiv_pos_as_xyz
'x, y, z'
'-x+1/2, -y, z+1/2'
'x+1/2, -y+1/2, -z+1/2'
'-x, y+1/2, -z'
'-x, -y, -z'
'x-1/2, y, -z-1/2'
'-x-1/2, y-1/2, z-1/2'
'x, -y-1/2, z'

loop_
_atom_site_label
_atom_site_type_symbol
_atom_site_fract_x
_atom_site_fract_y
_atom_site_fract_z
_atom_site_U_iso_or_equiv
_atom_site_adp_type
_atom_site_occupancy
_atom_site_symmetry_multiplicity
_atom_site_calc_flag
_atom_site_refinement_flags
Bi1 Bi 0.14588(7) 0.15705(6) -0.00206(10) 0.0513(5) Uani 1 1 d .
I1 I 0.15562(17) 0.2500 -0.2177(2) 0.0566(9) Uani 1 2 d S
I2 I 0.26304(19) 0.2500 0.1326(3) 0.0690(10) Uani 1 2 d S
I3 I 0.00951(17) 0.2500 0.0870(3) 0.0594(9) Uani 1 2 d S
I4 I 0.13384(14) 0.08451(12) 0.2113(2) 0.0745(8) Uani 1 1 d .
I5 I 0.02948(15) 0.08718(12) -0.1346(2) 0.0820(9) Uani 1 1 d .
I6 I 0.28232(14) 0.09006(12) -0.0927(2) 0.0802(9) Uani 1 1 d .
N1 N 0.340(2) 0.100(2) 0.423(3) 0.099(11) Uani 1 1 d .
N2 N 0.457(4) 0.2500 0.916(6) 0.14(2) Uani 1 2 d S
N3 N 0.540(3) 0.2807(17) 1.061(3) 0.144(19) Uani 1 1 d .
H3 H 0.5669 0.3029 1.1084 0.173 Uiso 0.50 1 calc PR
C1 C 0.305(3) 0.148(2) 0.425(4) 0.100(15) Uani 1 1 d .
H1 H 0.3194 0.1777 0.3742 0.121 Uiso 1 1 calc R
C2 C 0.241(3) 0.155(2) 0.504(4) 0.099(14) Uani 1 1 d .
H2A H 0.2095 0.1884 0.5004 0.119 Uiso 1 1 calc R
C3 C 0.228(3) 0.116(2) 0.582(4) 0.100(14) Uani 1 1 d .
H3A H 0.1924 0.1235 0.6425 0.120 Uiso 1 1 calc R
C4 C 0.266(3) 0.065(2) 0.573(4) 0.101(14) Uani 1 1 d .
H4 H 0.2523 0.0346 0.6239 0.121 Uiso 1 1 calc R
C5 C 0.324(3) 0.055(2) 0.495(4) 0.100(14) Uani 1 1 d .
H5 H 0.3506 0.0200 0.4901 0.119 Uiso 1 1 calc R
C6 C 0.409(3) 0.088(2) 0.350(4) 0.102(14) Uani 1 1 d .
H6A H 0.4339 0.0509 0.3715 0.122 Uiso 1 1 calc R
H6B H 0.4482 0.1187 0.3540 0.122 Uiso 1 1 calc R
C7 C 0.372(3) 0.0839(19) 0.228(4) 0.112(16) Uani 1 1 d .
H7A H 0.4126 0.0754 0.1713 0.168 Uiso 1 1 calc R
H7B H 0.3472 0.1207 0.2089 0.168 Uiso 1 1 calc R
H7C H 0.3324 0.0535 0.2267 0.168 Uiso 1 1 calc R
C8 C 0.489(4) 0.300(3) 0.971(4) 0.14(2) Uani 1 1 d .
H8 H 0.4790 0.3382 0.9505 0.169 Uiso 1 1 calc R
C9 C 0.395(5) 0.2500 0.831(7) 0.14(3) Uani 1 2 d S
H9A H 0.3627 0.2160 0.8473 0.173 Uiso 0.50 1 calc PR
H9B H 0.3627 0.2840 0.8473 0.173 Uiso 0.50 1 calc PR
C10 C 0.408(4) 0.2500 0.719(6) 0.14(3) Uani 1 2 d S
H10A H 0.3573 0.2500 0.6789 0.211 Uiso 1 2 calc SR
H10B H 0.4373 0.2157 0.6976 0.211 Uiso 0.50 1 calc PR
H10C H 0.4373 0.2843 0.6976 0.211 Uiso 0.50 1 calc PR

loop_
_atom_site_aniso_label
_atom_site_aniso_U_11
_atom_site_aniso_U_22
_atom_site_aniso_U_33
_atom_site_aniso_U_23
_atom_site_aniso_U_13
_atom_site_aniso_U_12
Bi1 0.0422(7) 0.0586(9) 0.0531(7) -0.0013(7) 0.0013(6) 0.0009(6)
I1 0.0510(17) 0.072(2) 0.0466(16) 0.000 0.0048(13) 0.000
I2 0.0568(19) 0.075(3) 0.075(2) 0.000 -0.0195(16) 0.000
I3 0.0424(16) 0.073(2) 0.0630(19) 0.000 0.0127(14) 0.000
I4 0.0702(16) 0.087(2) 0.0658(15) 0.0152(15) 0.0054(11) 0.0025(13)
I5 0.0690(16) 0.089(2) 0.0883(18) -0.0172(15) -0.0126(14) -0.0141(13)
I6 0.0619(15) 0.095(2) 0.0837(17) -0.0015(17) 0.0095(12) 0.0214(13)
N1 0.10(3) 0.10(3) 0.10(3) 0.00(3) 0.02(2) 0.02(2)
N2 0.13(6) 0.17(8) 0.11(5) 0.000 -0.01(4) 0.000
N3 0.15(4) 0.17(5) 0.12(3) -0.03(3) 0.00(3) -0.02(3)
C1 0.10(4) 0.10(4) 0.10(3) 0.01(3) 0.02(3) 0.01(3)
C2 0.10(3) 0.10(4) 0.10(3) 0.01(3) 0.03(3) 0.01(3)
C3 0.11(4) 0.10(4) 0.10(3) 0.01(3) 0.03(3) 0.01(3)
C4 0.11(4) 0.10(4) 0.10(3) 0.01(3) 0.03(3) 0.01(3)
C5 0.11(3) 0.10(4) 0.10(3) 0.01(3) 0.03(3) 0.01(3)
C6 0.10(3) 0.10(4) 0.10(3) 0.01(3) 0.02(3) 0.01(3)
C7 0.12(4) 0.10(4) 0.11(4) -0.01(3) 0.03(3) 0.02(3)
C8 0.14(5) 0.16(6) 0.12(4) 0.00(4) 0.00(4) 0.00(5)
C9 0.14(7) 0.17(8) 0.12(7) 0.000 -0.01(6) 0.000
C10 0.14(7) 0.17(8) 0.11(6) 0.000 0.00(5) 0.000

loop_
_atom_type_symbol
_atom_type_description
_atom_type_scat_dispersion_real
_atom_type_scat_dispersion_imag
_atom_type_scat_source
C C 0.0033 0.0016 'International Tables Vol C Tables 4.2.6.8 and 6.1.1.4'
H H 0.0000 0.0000 'International Tables Vol C Tables 4.2.6.8 and 6.1.1.4'
N N 0.0061 0.0033 'International Tables Vol C Tables 4.2.6.8 and 6.1.1.4'
O O 0.0106 0.0060 'International Tables Vol C Tables 4.2.6.8 and 6.1.1.4'
I I -0.4742 1.8119 'International Tables Vol C Tables 4.2.6.8 and 6.1.1.4'
Bi Bi -4.1077 10.2566 'International Tables Vol C Tables 4.2.6.8 and 6.1.1.4'

loop_
_geom_angle_atom_site_label_1
_geom_angle_atom_site_label_2
_geom_angle_atom_site_label_3
_geom_angle
_geom_angle_site_symmetry_1
_geom_angle_site_symmetry_3
I5 Bi1 I6 93.02(8) . .
I5 Bi1 I4 94.21(8) . .
I6 Bi1 I4 92.89(8) . .
I5 Bi1 I1 89.96(7) . .
I6 Bi1 I1 92.02(7) . .
I4 Bi1 I1 173.38(7) . .
I5 Bi1 I2 172.47(8) . .
I6 Bi1 I2 92.07(8) . .
I4 Bi1 I2 91.08(8) . .
I1 Bi1 I2 84.31(7) . .
I5 Bi1 I3 92.78(8) . .
I6 Bi1 I3 171.04(7) . .
I4 Bi1 I3 93.49(7) . .
I1 Bi1 I3 81.16(6) . .
I2 Bi1 I3 81.53(7) . .
Bi1 I1 Bi1 81.51(8) 8_565 .
Bi1 I2 Bi1 80.87(8) . 8_565
Bi1 I3 Bi1 80.68(7) . 8_565
C1 N1 C5 124(4) . .
C1 N1 C6 124(5) . .
C5 N1 C6 112(4) . .
C8 N2 C8 108(7) 8_565 .
C8 N2 C9 126(4) 8_565 .
C8 N2 C9 126(4) . .
N3 N3 C8 108(3) 8_565 .
N3 N3 H3 126.1 8_565 .
C8 N3 H3 126.1 . .
N1 C1 C2 119(5) . .
N1 C1 H1 120.6 . .
C2 C1 H1 120.6 . .
C3 C2 C1 120(5) . .
C3 C2 H2A 120.1 . .
C1 C2 H2A 120.1 . .
C2 C3 C4 118(5) . .
C2 C3 H3A 120.8 . .
C4 C3 H3A 120.8 . .
C5 C4 C3 122(5) . .
C5 C4 H4 118.9 . .
C3 C4 H4 118.9 . .
C4 C5 N1 116(5) . .
C4 C5 H5 121.9 . .
N1 C5 H5 121.9 . .
N1 C6 C7 102(4) . .
N1 C6 H6A 111.4 . .
C7 C6 H6A 111.4 . .
N1 C6 H6B 111.4 . .
C7 C6 H6B 111.4 . .
H6A C6 H6B 109.2 . .
C6 C7 H7A 109.5 . .
C6 C7 H7B 109.5 . .
H7A C7 H7B 109.5 . .
C6 C7 H7C 109.5 . .
H7A C7 H7C 109.5 . .
H7B C7 H7C 109.5 . .
N2 C8 N3 108(6) . .
N2 C8 H8 125.8 . .
N3 C8 H8 125.8 . .
C10 C9 N2 124(8) . .
C10 C9 H9A 106.2 . .
N2 C9 H9A 106.2 . .
C10 C9 H9B 106.2 . .
N2 C9 H9B 106.2 . .
H9A C9 H9B 106.4 . .
C9 C10 H10A 109.5 . .
C9 C10 H10B 109.5 . .
H10A C10 H10B 109.5 . .
C9 C10 H10C 109.5 . .
H10A C10 H10C 109.5 . .
H10B C10 H10C 109.5 . .

loop_
_geom_bond_atom_site_label_1
_geom_bond_atom_site_label_2
_geom_bond_distance
_geom_bond_site_symmetry_2
Bi1 I5 2.940(3) .
Bi1 I6 2.941(3) .
Bi1 I4 2.952(3) .
Bi1 I1 3.255(2) .
Bi1 I2 3.276(3) .
Bi1 I3 3.282(2) .
I1 Bi1 3.255(2) 8_565
I2 Bi1 3.276(3) 8_565
I3 Bi1 3.282(2) 8_565
N1 C1 1.24(5) .
N1 C5 1.34(5) .
N1 C6 1.45(5) .
N2 C8 1.40(6) 8_565
N2 C8 1.40(6) .
N2 C9 1.41(9) .
N3 N3 1.40(8) 8_565
N3 C8 1.41(6) .
N3 H3 0.8600 .
C1 C2 1.41(5) .
C1 H1 0.9300 .
C2 C3 1.27(5) .
C2 H2A 0.9300 .
C3 C4 1.35(5) .
C3 H3A 0.9300 .
C4 C5 1.33(5) .
C4 H4 0.9300 .
C5 H5 0.9300 .
C6 C7 1.52(6) .
C6 H6A 0.9700 .
C6 H6B 0.9700 .
C7 H7A 0.9600 .
C7 H7B 0.9600 .
C7 H7C 0.9600 .
C8 H8 0.9300 .
C9 C10 1.29(8) .
C9 H9A 0.9700 .
C9 H9B 0.9700 .
C10 H10A 0.9600 .
C10 H10B 0.9600 .
C10 H10C 0.9600 .
